data_1524767
loop_
_publ_author_name
'Kumar, R.'
'Fuerst, C.D.'
'Yelon, W.B.'

_publ_section_title
;
 Neutron determination of the magnetic order and site preference in Er2
 (Cox Fe1-x)17
;
_journal_name_full 'Journal of Applied Physics'
_journal_page_first 3725
_journal_page_last 3728
_journal_volume 63
_journal_year 1988
_chemical_formula_sum 'Co7.55 Er2 Fe9.45'
_chemical_name_systematic '(Co7.55 Fe9.45) Er2'
_space_group_IT_number 194
_symmetry_space_group_name_Hall '-P 6c 2c'
_symmetry_space_group_name_H-M 'P 63/m m c'
_cell_angle_alpha 90
_cell_angle_beta 90
_cell_angle_gamma 120
_cell_formula_units_Z 2
_cell_length_a 8.3796
_cell_length_b 8.3796
_cell_length_c 8.2502
_cell_volume 501.697
_citation_journal_id_ASTM JAPIAU
_cod_data_source_file Kumar_JAPIAU_1988_956.cif
_cod_data_source_block Co7.55Er2Fe9.45
_cod_original_cell_volume 501.6972
_cod_database_code 1524767

loop_
_symmetry_equiv_pos_as_xyz
x,y,z
x-y,x,z+1/2
-y,x-y,z
-x,-y,z+1/2
-x+y,-x,z
y,-x+y,z+1/2
-y,-x,-z+1/2
x-y,-y,-z
x,x-y,-z+1/2
y,x,-z
-x+y,y,-z+1/2
-x,-x+y,-z
-x,-y,-z
-x+y,-x,-z-1/2
y,-x+y,-z
x,y,-z-1/2
x-y,x,-z
-y,x-y,-z-1/2
y,x,z-1/2
-x+y,y,z
-x,-x+y,z-1/2
-y,-x,z
x-y,-y,z-1/2
x,x-y,z

loop_
_atom_site_label
_atom_site_type_symbol
_atom_site_fract_x
_atom_site_fract_y
_atom_site_fract_z
_atom_site_occupancy
_atom_site_U_iso_or_equiv
Co2 Co 0.5 0 0 0.51 0.0
Fe3 Fe 0.3292 0.9639 0.25 0.53 0.0
Fe2 Fe 0.5 0 0 0.49 0.0
Fe1 Fe 0.3333 0.6667 0.1079 0.87 0.0
Er2 Er 0.3333 0.6667 0.75 1 0.0
Co1 Co 0.3333 0.6667 0.1079 0.13 0.0
Fe4 Fe 0.1656 0.3312 0.833 0.51 0.0
Er1 Er 0 0 0.25 1 0.0
Co4 Co 0.1656 0.3312 0.833 0.49 0.0
Co3 Co 0.3292 0.9639 0.25 0.47 0.0
